data_4076716
loop_
_publ_author_name
'Zi, Guofu'
'Li, Hung-Wing'
'Xie, Zuowei'

_publ_section_title
;
 Synthesis, Structural Characterization, and Reactivity of
 Organolanthanide Complexes Derived from a New, Versatile Boron-Bridged
 Ligand,iPr2NB(C9H7)(C2B10H11)&#x2020;
;
_journal_issue 6
_journal_name_full Organometallics
_journal_page_first 1136
_journal_paper_doi 10.1021/om010973n
_journal_volume 21
_journal_year 2002
_chemical_formula_sum 'C29 H60 B11 N2 Nd O2 Si2'
_chemical_formula_weight 788.12
_chemical_name_systematic
; 
 ? 
;
_space_group_IT_number 2
_symmetry_cell_setting triclinic
_symmetry_space_group_name_Hall '-P 1'
_symmetry_space_group_name_H-M 'P -1'
_atom_sites_solution_hydrogens geom
_atom_sites_solution_primary direct
_atom_sites_solution_secondary difmap
_audit_creation_method SHELXL-97
_cell_angle_alpha 101.567(1)
_cell_angle_beta 99.879(1)
_cell_angle_gamma 98.588(1)
_cell_formula_units_Z 2
_cell_length_a 11.5048(7)
_cell_length_b 11.8508(7)
_cell_length_c 16.412(1)
_cell_measurement_temperature 293(2)
_cell_volume 2120.2(2)
_computing_cell_refinement 'Bruker SMART CCD Diffractometer'
_computing_data_collection 'Bruker SMART CCD Diffractometer'
_computing_data_reduction 'Bruker SMART CCD Diffractometer'
_computing_molecular_graphics 'Siemens SHELXTL'
_computing_publication_material 'Siemens SHELXTL'
_computing_structure_refinement 'SHELXL-97 (Sheldrick, 1997)'
_computing_structure_solution 'SHELXS-97 (Sheldrick, 1990)'
_diffrn_ambient_temperature 293(2)
_diffrn_measured_fraction_theta_full 0.972
_diffrn_measured_fraction_theta_max 0.972
_diffrn_measurement_device_type 'Bruker SMART CCD Diffractometer'
_diffrn_measurement_method 'omega scan'
_diffrn_radiation_monochromator graphite
_diffrn_radiation_source 'fine-focus sealed tube'
_diffrn_radiation_type MoK\a
_diffrn_radiation_wavelength 0.71073
_diffrn_reflns_av_R_equivalents 0.0189
_diffrn_reflns_av_sigmaI/netI 0.0378
_diffrn_reflns_limit_h_max 15
_diffrn_reflns_limit_h_min -14
_diffrn_reflns_limit_k_max 15
_diffrn_reflns_limit_k_min -15
_diffrn_reflns_limit_l_max 21
_diffrn_reflns_limit_l_min -15
_diffrn_reflns_number 14312
_diffrn_reflns_theta_full 28.01
_diffrn_reflns_theta_max 28.01
_diffrn_reflns_theta_min 1.29
_exptl_absorpt_coefficient_mu 1.308
_exptl_absorpt_correction_T_max 1.0000
_exptl_absorpt_correction_T_min 0.6854
_exptl_absorpt_correction_type SADABS
_exptl_crystal_colour 'Pale Blue'
_exptl_crystal_density_diffrn 1.235
_exptl_crystal_density_method 'not measured'
_exptl_crystal_description Prism
_exptl_crystal_F_000 814
_exptl_crystal_size_max 0.55
_exptl_crystal_size_mid 0.40
_exptl_crystal_size_min 0.25
_refine_diff_density_max 0.669
_refine_diff_density_min -0.551
_refine_diff_density_rms 0.063
_refine_ls_extinction_method none
_refine_ls_goodness_of_fit_ref 0.994
_refine_ls_hydrogen_treatment mixed
_refine_ls_matrix_type full
_refine_ls_number_parameters 432
_refine_ls_number_reflns 9964
_refine_ls_number_restraints 0
_refine_ls_restrained_S_all 0.994
_refine_ls_R_factor_all 0.0395
_refine_ls_R_factor_gt 0.0311
_refine_ls_shift/su_max 0.010
_refine_ls_shift/su_mean 0.000
_refine_ls_structure_factor_coef Fsqd
_refine_ls_weighting_details 'calc w=1/[\s^2^(Fo^2^)+(0.0415P)^2^+0.0000P] where P=(Fo^2^+2Fc^2^)/3'
_refine_ls_weighting_scheme calc
_refine_ls_wR_factor_gt 0.0737
_refine_ls_wR_factor_ref 0.0770
_reflns_number_gt 8449
_reflns_number_total 9964
_reflns_threshold_expression >2sigma(I)
_cod_data_source_file om010973n.cif
_cod_data_source_block 8
_cod_depositor_comments
;
The following automatic conversions were performed:

'_symmetry_cell_setting' value 'Triclinic' changed to 'triclinic'
according to /home/saulius/struct/CIF-dictionaries/cif_core.dic
dictionary named 'cif_core.dic' version 2.4.1 from 2010-06-29.

Automatic conversion script
Id: cif_fix_values 1715 2011-07-08 13:25:40Z adriana 
;
_cod_original_sg_symbol_H-M P-1
_cod_database_code 4076716

loop_
_symmetry_equiv_pos_as_xyz
'x, y, z'
'-x, -y, -z'

loop_
_atom_site_label
_atom_site_type_symbol
_atom_site_fract_x
_atom_site_fract_y
_atom_site_fract_z
_atom_site_U_iso_or_equiv
_atom_site_adp_type
_atom_site_occupancy
_atom_site_symmetry_multiplicity
_atom_site_calc_flag
_atom_site_refinement_flags
Nd1 Nd 0.431112(12) 0.226338(12) 0.247455(9) 0.03865(5) Uani 1 1 d .
Si2 Si 0.47265(8) 0.50035(7) 0.26981(6) 0.0552(2) Uani 1 1 d .
Si1 Si 0.29713(9) 0.40293(9) 0.10502(6) 0.0679(3) Uani 1 1 d .
N1 N 0.0667(2) -0.1012(2) 0.22073(15) 0.0504(5) Uani 1 1 d .
N2 N 0.3901(2) 0.38580(19) 0.19249(15) 0.0478(5) Uani 1 1 d .
O1 O 0.59769(18) 0.23120(19) 0.37127(13) 0.0606(5) Uani 1 1 d .
O2 O 0.62947(18) 0.2582(2) 0.19364(15) 0.0663(6) Uani 1 1 d .
C1 C 0.2849(3) 0.2136(2) 0.35099(18) 0.0510(7) Uani 1 1 d .
C2 C 0.1675(2) 0.0962(2) 0.33647(17) 0.0436(6) Uani 1 1 d .
C3 C 0.0382(3) -0.1773(3) 0.1331(2) 0.0722(10) Uani 1 1 d .
H3A H -0.0281 -0.2399 0.1329 0.087 Uiso 1 1 calc R
C4 C 0.1371(4) -0.2396(4) 0.1094(3) 0.1073(16) Uani 1 1 d .
H4A H 0.1644 -0.2786 0.1530 0.161 Uiso 1 1 calc R
H4B H 0.2029 -0.1835 0.1038 0.161 Uiso 1 1 calc R
H4C H 0.1071 -0.2964 0.0564 0.161 Uiso 1 1 calc R
C5 C -0.0113(5) -0.1157(4) 0.0672(3) 0.128(2) Uani 1 1 d .
H5A H -0.0726 -0.0764 0.0859 0.192 Uiso 1 1 calc R
H5B H -0.0452 -0.1720 0.0145 0.192 Uiso 1 1 calc R
H5C H 0.0521 -0.0592 0.0592 0.192 Uiso 1 1 calc R
C6 C -0.0106(3) -0.1478(3) 0.2750(2) 0.0706(9) Uani 1 1 d .
H6A H 0.0113 -0.0922 0.3306 0.085 Uiso 1 1 calc R
C7 C -0.1450(3) -0.1521(4) 0.2406(3) 0.1227(19) Uani 1 1 d .
H7A H -0.1917 -0.1827 0.2773 0.184 Uiso 1 1 calc R
H7B H -0.1691 -0.2019 0.1844 0.184 Uiso 1 1 calc R
H7C H -0.1579 -0.0744 0.2388 0.184 Uiso 1 1 calc R
C8 C 0.0143(5) -0.2642(3) 0.2901(3) 0.1021(15) Uani 1 1 d .
H8A H 0.0988 -0.2576 0.3108 0.153 Uiso 1 1 calc R
H8B H -0.0113 -0.3229 0.2377 0.153 Uiso 1 1 calc R
H8C H -0.0290 -0.2863 0.3313 0.153 Uiso 1 1 calc R
C11 C 0.2497(2) 0.0300(2) 0.19340(16) 0.0416(6) Uani 1 1 d .
C12 C 0.2425(2) 0.0916(2) 0.12805(16) 0.0452(6) Uani 1 1 d .
H12A H 0.1708 0.1200 0.1055 0.054 Uiso 1 1 calc R
C13 C 0.3423(3) 0.0865(2) 0.08892(18) 0.0506(6) Uani 1 1 d .
H13A H 0.3493 0.1094 0.0355 0.061 Uiso 1 1 calc R
C14 C 0.5197(3) -0.0245(3) 0.1131(2) 0.0677(9) Uani 1 1 d .
H14A H 0.5578 -0.0029 0.0713 0.081 Uiso 1 1 calc R
C15 C 0.5653(3) -0.0949(3) 0.1603(3) 0.0837(11) Uani 1 1 d .
H15A H 0.6339 -0.1227 0.1496 0.100 Uiso 1 1 calc R
C16 C 0.5122(3) -0.1273(3) 0.2250(3) 0.0754(10) Uani 1 1 d .
H16A H 0.5467 -0.1748 0.2570 0.090 Uiso 1 1 calc R
C17 C 0.4102(3) -0.0897(3) 0.2415(2) 0.0599(8) Uani 1 1 d .
H17A H 0.3755 -0.1116 0.2846 0.072 Uiso 1 1 calc R
C18 C 0.3578(2) -0.0175(2) 0.19309(18) 0.0470(6) Uani 1 1 d .
C19 C 0.4137(3) 0.0165(2) 0.12739(18) 0.0511(7) Uani 1 1 d .
C21 C 0.1455(3) 0.4189(4) 0.1221(3) 0.0962(13) Uani 1 1 d .
H21A H 0.1124 0.3548 0.1441 0.144 Uiso 1 1 calc R
H21B H 0.0947 0.4185 0.0691 0.144 Uiso 1 1 calc R
H21C H 0.1504 0.4916 0.1621 0.144 Uiso 1 1 calc R
C22 C 0.3567(5) 0.5254(5) 0.0611(3) 0.129(2) Uani 1 1 d .
H22A H 0.4363 0.5193 0.0527 0.193 Uiso 1 1 calc R
H22B H 0.3594 0.5984 0.1001 0.193 Uiso 1 1 calc R
H22C H 0.3055 0.5225 0.0077 0.193 Uiso 1 1 calc R
C23 C 0.3927(4) 0.6163(3) 0.3144(2) 0.0794(11) Uani 1 1 d .
H23A H 0.4330 0.6915 0.3106 0.119 Uiso 1 1 calc R
H23B H 0.3923 0.6165 0.3728 0.119 Uiso 1 1 calc R
H23C H 0.3114 0.6007 0.2826 0.119 Uiso 1 1 calc R
C24 C 0.6154(3) 0.5749(3) 0.2481(3) 0.0849(11) Uani 1 1 d .
H24A H 0.6169 0.6577 0.2574 0.127 Uiso 1 1 calc R
H24B H 0.6198 0.5443 0.1901 0.127 Uiso 1 1 calc R
H24C H 0.6827 0.5608 0.2855 0.127 Uiso 1 1 calc R
C31 C 0.6294(3) 0.2831(4) 0.1106(2) 0.0804(11) Uani 1 1 d .
H31A H 0.5791 0.2192 0.0664 0.096 Uiso 1 1 calc R
H31B H 0.5991 0.3546 0.1074 0.096 Uiso 1 1 calc R
C32 C 0.7541(5) 0.2966(7) 0.1008(4) 0.168(3) Uani 1 1 d .
H32A H 0.7581 0.2643 0.0424 0.202 Uiso 1 1 calc R
H32B H 0.7921 0.3789 0.1163 0.202 Uiso 1 1 calc R
C33 C 0.8120(5) 0.2342(8) 0.1562(5) 0.204(4) Uani 1 1 d .
H33A H 0.8948 0.2732 0.1796 0.245 Uiso 1 1 calc R
H33B H 0.8111 0.1549 0.1257 0.245 Uiso 1 1 calc R
C34 C 0.7455(3) 0.2324(5) 0.2235(3) 0.1084(17) Uani 1 1 d .
H34A H 0.7365 0.1558 0.2368 0.130 Uiso 1 1 calc R
H34B H 0.7877 0.2906 0.2745 0.130 Uiso 1 1 calc R
C41 C 0.6759(3) 0.3361(3) 0.4281(2) 0.0760(10) Uani 1 1 d .
H41A H 0.7161 0.3836 0.3956 0.091 Uiso 1 1 calc R
H41B H 0.6292 0.3830 0.4601 0.091 Uiso 1 1 calc R
C42 C 0.7639(4) 0.2960(4) 0.4856(3) 0.1001(14) Uani 1 1 d .
H42A H 0.8399 0.3004 0.4673 0.120 Uiso 1 1 calc R
H42B H 0.7772 0.3432 0.5431 0.120 Uiso 1 1 calc R
C43 C 0.7111(6) 0.1762(5) 0.4810(4) 0.161(3) Uani 1 1 d .
H43A H 0.6710 0.1727 0.5281 0.193 Uiso 1 1 calc R
H43B H 0.7735 0.1296 0.4851 0.193 Uiso 1 1 calc R
C44 C 0.6260(4) 0.1300(4) 0.4017(3) 0.0912(13) Uani 1 1 d .
H44A H 0.6608 0.0812 0.3613 0.109 Uiso 1 1 calc R
H44B H 0.5543 0.0834 0.4103 0.109 Uiso 1 1 calc R
B1 B 0.1551(3) 0.0011(3) 0.2490(2) 0.0435(7) Uani 1 1 d .
B3 B 0.1391(3) 0.2265(3) 0.3174(2) 0.0563(8) Uani 1 1 d .
H3 H 0.1060 0.2375 0.2531 0.068 Uiso 1 1 calc R
B4 B 0.2394(4) 0.3378(3) 0.3964(3) 0.0705(11) Uani 1 1 d .
H4 H 0.2706 0.4242 0.3844 0.085 Uiso 1 1 calc R
B5 B 0.3347(4) 0.2712(4) 0.4576(2) 0.0682(11) Uani 1 1 d .
H5 H 0.4288 0.3129 0.4863 0.082 Uiso 1 1 calc R
B6 B 0.2907(3) 0.1181(3) 0.4157(2) 0.0553(8) Uani 1 1 d .
H6 H 0.3553 0.0584 0.4147 0.066 Uiso 1 1 calc R
B7 B 0.0474(3) 0.1448(3) 0.3712(2) 0.0565(8) Uani 1 1 d .
H7 H -0.0469 0.1035 0.3426 0.068 Uiso 1 1 calc R
B8 B 0.0911(4) 0.2982(3) 0.4095(3) 0.0716(11) Uani 1 1 d .
H8 H 0.0259 0.3571 0.4057 0.086 Uiso 1 1 calc R
B9 B 0.2144(4) 0.3240(4) 0.4974(3) 0.0772(13) Uani 1 1 d .
H9 H 0.2291 0.3996 0.5518 0.093 Uiso 1 1 calc R
B10 B 0.2480(4) 0.1873(4) 0.5108(2) 0.0675(10) Uani 1 1 d .
H10 H 0.2856 0.1735 0.5735 0.081 Uiso 1 1 calc R
B11 B 0.1438(3) 0.0771(3) 0.4337(2) 0.0555(8) Uani 1 1 d .
H11 H 0.1132 -0.0087 0.4466 0.067 Uiso 1 1 calc R
B12 B 0.0958(4) 0.2044(3) 0.4812(3) 0.0682(10) Uani 1 1 d .
H12 H 0.0333 0.2021 0.5248 0.082 Uiso 1 1 calc R
H1 H 0.298(3) 0.336(2) 0.0127(18) 0.059(8) Uiso 1 1 d .
H2 H 0.509(3) 0.442(3) 0.338(2) 0.074(10) Uiso 1 1 d .

loop_
_atom_site_aniso_label
_atom_site_aniso_U_11
_atom_site_aniso_U_22
_atom_site_aniso_U_33
_atom_site_aniso_U_23
_atom_site_aniso_U_13
_atom_site_aniso_U_12
Nd1 0.03733(8) 0.03625(8) 0.04164(8) 0.01197(5) 0.00568(5) 0.00371(5)
Si2 0.0634(5) 0.0389(4) 0.0600(5) 0.0159(4) 0.0059(4) 0.0020(4)
Si1 0.0759(6) 0.0675(6) 0.0616(6) 0.0281(5) -0.0003(5) 0.0170(5)
N1 0.0457(12) 0.0449(13) 0.0530(14) 0.0099(10) 0.0020(11) -0.0031(10)
N2 0.0499(13) 0.0413(12) 0.0523(14) 0.0164(10) 0.0073(11) 0.0051(10)
O1 0.0524(12) 0.0613(13) 0.0625(13) 0.0228(10) -0.0066(10) 0.0034(10)
O2 0.0499(12) 0.0830(16) 0.0746(15) 0.0304(12) 0.0220(11) 0.0131(11)
C1 0.0564(17) 0.0426(15) 0.0481(16) 0.0038(12) 0.0158(13) -0.0056(12)
C2 0.0392(13) 0.0405(14) 0.0501(15) 0.0130(11) 0.0093(11) 0.0012(11)
C3 0.076(2) 0.060(2) 0.060(2) 0.0069(16) -0.0062(17) -0.0199(17)
C4 0.107(3) 0.092(3) 0.091(3) -0.030(2) 0.030(3) -0.019(3)
C5 0.158(5) 0.095(3) 0.086(3) 0.040(3) -0.054(3) -0.047(3)
C6 0.062(2) 0.063(2) 0.074(2) 0.0068(16) 0.0187(17) -0.0195(16)
C7 0.055(2) 0.120(4) 0.169(5) -0.003(3) 0.034(3) -0.022(2)
C8 0.158(4) 0.061(2) 0.084(3) 0.025(2) 0.035(3) -0.012(3)
C11 0.0428(13) 0.0352(13) 0.0421(14) 0.0049(10) 0.0040(11) 0.0036(10)
C12 0.0461(14) 0.0431(14) 0.0415(14) 0.0070(11) 0.0012(11) 0.0059(11)
C13 0.0606(17) 0.0486(16) 0.0419(15) 0.0074(12) 0.0130(13) 0.0097(13)
C14 0.066(2) 0.065(2) 0.076(2) 0.0098(17) 0.0262(18) 0.0220(17)
C15 0.070(2) 0.068(2) 0.120(3) 0.014(2) 0.029(2) 0.0342(19)
C16 0.076(2) 0.057(2) 0.099(3) 0.0252(19) 0.011(2) 0.0308(18)
C17 0.0656(19) 0.0430(16) 0.071(2) 0.0158(14) 0.0125(16) 0.0096(14)
C18 0.0507(15) 0.0349(13) 0.0514(16) 0.0073(11) 0.0050(13) 0.0058(11)
C19 0.0550(16) 0.0425(15) 0.0530(17) 0.0031(12) 0.0132(13) 0.0089(12)
C21 0.072(3) 0.097(3) 0.116(4) 0.039(3) -0.004(2) 0.016(2)
C22 0.143(5) 0.140(5) 0.133(4) 0.095(4) 0.029(4) 0.036(4)
C23 0.113(3) 0.0461(19) 0.084(3) 0.0147(17) 0.034(2) 0.0137(19)
C24 0.072(2) 0.057(2) 0.116(3) 0.015(2) 0.019(2) -0.0071(18)
C31 0.078(2) 0.100(3) 0.076(3) 0.036(2) 0.031(2) 0.018(2)
C32 0.119(4) 0.299(9) 0.166(6) 0.144(6) 0.098(4) 0.089(5)
C33 0.104(4) 0.388(12) 0.229(8) 0.201(9) 0.107(5) 0.125(6)
C34 0.054(2) 0.180(5) 0.107(4) 0.060(3) 0.021(2) 0.033(3)
C41 0.059(2) 0.073(2) 0.079(2) 0.0135(19) -0.0127(18) -0.0044(17)
C42 0.077(3) 0.123(4) 0.084(3) 0.008(3) -0.020(2) 0.031(3)
C43 0.168(6) 0.116(5) 0.167(6) 0.067(4) -0.079(5) 0.017(4)
C44 0.077(2) 0.073(3) 0.124(4) 0.045(2) -0.004(2) 0.013(2)
B1 0.0398(15) 0.0412(16) 0.0479(17) 0.0143(13) 0.0016(13) 0.0063(12)
B3 0.068(2) 0.0441(18) 0.065(2) 0.0203(16) 0.0242(18) 0.0153(16)
B4 0.102(3) 0.0420(19) 0.069(2) 0.0052(16) 0.042(2) -0.0020(19)
B5 0.070(2) 0.066(2) 0.053(2) -0.0043(17) 0.0158(19) -0.0137(19)
B6 0.0503(18) 0.058(2) 0.052(2) 0.0115(15) 0.0039(15) 0.0005(15)
B7 0.0516(19) 0.056(2) 0.067(2) 0.0163(17) 0.0228(17) 0.0110(16)
B8 0.093(3) 0.054(2) 0.083(3) 0.020(2) 0.044(2) 0.025(2)
B9 0.103(3) 0.055(2) 0.069(3) -0.0013(18) 0.043(2) -0.007(2)
B10 0.077(3) 0.072(3) 0.047(2) 0.0091(17) 0.0146(18) -0.002(2)
B11 0.060(2) 0.053(2) 0.056(2) 0.0198(16) 0.0176(17) 0.0031(16)
B12 0.081(3) 0.061(2) 0.070(3) 0.0146(19) 0.041(2) 0.009(2)

loop_
_atom_type_symbol
_atom_type_description
_atom_type_scat_dispersion_real
_atom_type_scat_dispersion_imag
_atom_type_scat_source
C C 0.0033 0.0016 'International Tables Vol C Tables 4.2.6.8 and 6.1.1.4'
H H 0.0000 0.0000 'International Tables Vol C Tables 4.2.6.8 and 6.1.1.4'
B B 0.0013 0.0007 'International Tables Vol C Tables 4.2.6.8 and 6.1.1.4'
N N 0.0061 0.0033 'International Tables Vol C Tables 4.2.6.8 and 6.1.1.4'
Si Si 0.0817 0.0704 'International Tables Vol C Tables 4.2.6.8 and 6.1.1.4'
Nd Nd -0.1943 3.0179 'International Tables Vol C Tables 4.2.6.8 and 6.1.1.4'
O O 0.0106 0.0060 'International Tables Vol C Tables 4.2.6.8 and 6.1.1.4'

loop_
_geom_angle_atom_site_label_1
_geom_angle_atom_site_label_2
_geom_angle_atom_site_label_3
_geom_angle
N2 Nd1 O1 126.08(7)
N2 Nd1 O2 85.22(7)
O1 Nd1 O2 73.81(7)
N2 Nd1 C1 102.96(9)
O1 Nd1 C1 86.97(8)
O2 Nd1 C1 160.21(9)
N2 Nd1 C12 87.90(8)
O1 Nd1 C12 146.02(7)
O2 Nd1 C12 113.99(8)
C1 Nd1 C12 84.60(8)
N2 Nd1 C13 88.32(8)
O1 Nd1 C13 135.88(8)
O2 Nd1 C13 84.05(8)
C1 Nd1 C13 113.84(9)
C12 Nd1 C13 30.11(8)
N2 Nd1 C11 114.50(8)
O1 Nd1 C11 117.95(7)
O2 Nd1 C11 126.55(8)
C1 Nd1 C11 66.69(8)
C12 Nd1 C11 29.84(7)
C13 Nd1 C11 50.09(8)
N2 Nd1 C18 135.07(8)
O1 Nd1 C18 98.02(7)
O2 Nd1 C18 101.29(8)
C1 Nd1 C18 85.74(8)
C12 Nd1 C18 48.59(8)
C13 Nd1 C18 49.15(8)
C11 Nd1 C18 29.99(7)
N2 Nd1 C19 115.81(8)
O1 Nd1 C19 106.95(8)
O2 Nd1 C19 76.83(8)
C1 Nd1 C19 114.23(8)
C12 Nd1 C19 48.79(8)
C13 Nd1 C19 29.58(8)
C11 Nd1 C19 49.72(8)
C18 Nd1 C19 29.79(8)
N2 Nd1 Si2 31.74(6)
O1 Nd1 Si2 95.05(5)
O2 Nd1 Si2 80.57(6)
C1 Nd1 Si2 96.83(6)
C12 Nd1 Si2 118.61(6)
C13 Nd1 Si2 118.72(6)
C11 Nd1 Si2 140.84(5)
C18 Nd1 Si2 166.80(6)
C19 Nd1 Si2 142.28(6)
N2 Si2 C23 117.23(16)
N2 Si2 C24 116.64(16)
C23 Si2 C24 107.84(18)
N2 Si2 Nd1 46.31(7)
C23 Si2 Nd1 133.78(12)
C24 Si2 Nd1 117.91(13)
N2 Si1 C21 113.45(17)
N2 Si1 C22 114.3(2)
C21 Si1 C22 108.3(2)
B1 N1 C3 124.7(2)
B1 N1 C6 124.0(3)
C3 N1 C6 111.4(2)
Si2 N2 Si1 122.94(13)
Si2 N2 Nd1 101.95(10)
Si1 N2 Nd1 134.92(13)
C44 O1 C41 108.2(3)
C44 O1 Nd1 125.4(2)
C41 O1 Nd1 126.30(18)
C34 O2 C31 107.3(3)
C34 O2 Nd1 131.0(2)
C31 O2 Nd1 120.40(19)
B6 C1 B5 62.5(2)
B6 C1 B4 111.6(2)
B5 C1 B4 61.3(2)
B6 C1 B3 110.1(2)
B5 C1 B3 111.7(3)
B4 C1 B3 61.9(2)
B6 C1 C2 59.26(17)
B5 C1 C2 108.4(2)
B4 C1 C2 107.7(2)
B3 C1 C2 59.18(17)
B6 C1 Nd1 121.1(2)
B5 C1 Nd1 120.46(19)
B4 C1 Nd1 119.29(18)
B3 C1 Nd1 118.53(19)
C2 C1 Nd1 123.50(16)
B1 C2 B3 111.0(2)
B1 C2 B6 120.0(2)
B3 C2 B6 110.6(2)
B1 C2 B7 123.5(2)
B3 C2 B7 62.96(19)
B6 C2 B7 113.2(2)
B1 C2 B11 130.2(2)
B3 C2 B11 112.9(2)
B6 C2 B11 62.74(19)
B7 C2 B11 62.1(2)
B1 C2 C1 112.2(2)
B3 C2 C1 59.72(18)
B6 C2 C1 59.33(17)
B7 C2 C1 110.0(2)
B11 C2 C1 109.4(2)
N1 C3 C5 112.5(3)
N1 C3 C4 114.8(3)
C5 C3 C4 113.0(4)
N1 C6 C8 111.9(3)
N1 C6 C7 112.1(3)
C8 C6 C7 112.4(3)
C12 C11 C18 105.5(2)
C12 C11 B1 129.6(2)
C18 C11 B1 124.5(2)
C12 C11 Nd1 73.00(15)
C18 C11 Nd1 76.35(14)
B1 C11 Nd1 121.82(17)
C11 C12 C13 110.8(2)
C11 C12 Nd1 77.16(15)
C13 C12 Nd1 75.40(16)
C12 C13 C19 107.6(2)
C12 C13 Nd1 74.49(15)
C19 C13 Nd1 78.36(17)
C15 C14 C19 119.7(3)
C14 C15 C16 121.9(3)
C17 C16 C15 120.7(3)
C16 C17 C18 119.7(3)
C17 C18 C11 131.9(3)
C17 C18 C19 119.3(3)
C11 C18 C19 108.8(2)
C17 C18 Nd1 119.1(2)
C11 C18 Nd1 73.66(14)
C19 C18 Nd1 75.25(15)
C14 C19 C13 134.0(3)
C14 C19 C18 118.7(3)
C13 C19 C18 107.3(2)
C14 C19 Nd1 119.5(2)
C13 C19 Nd1 72.06(16)
C18 C19 Nd1 74.96(15)
C32 C31 O2 106.2(4)
C33 C32 C31 106.0(4)
C32 C33 C34 106.6(4)
O2 C34 C33 107.3(4)
C42 C41 O1 106.9(3)
C43 C42 C41 104.7(3)
C42 C43 C44 109.3(4)
O1 C44 C43 105.7(3)
N1 B1 C11 120.2(3)
N1 B1 C2 124.2(3)
C11 B1 C2 115.6(2)
C2 B3 C1 61.09(17)
C2 B3 B4 106.9(3)
C1 B3 B4 58.9(2)
C2 B3 B7 58.86(18)
C1 B3 B7 107.9(2)
B4 B3 B7 106.6(3)
C2 B3 B8 105.7(2)
C1 B3 B8 106.6(3)
B4 B3 B8 59.4(2)
B7 B3 B8 59.0(2)
C1 B4 B5 59.3(2)
C1 B4 B9 107.7(3)
B5 B4 B9 60.7(3)
C1 B4 B8 108.3(3)
B5 B4 B8 109.5(3)
B9 B4 B8 60.7(2)
C1 B4 B3 59.16(19)
B5 B4 B3 107.9(3)
B9 B4 B3 109.3(3)
B8 B4 B3 61.3(2)
C1 B5 B4 59.4(2)
C1 B5 B10 107.6(3)
B4 B5 B10 108.3(3)
C1 B5 B6 58.53(19)
B4 B5 B6 106.9(3)
B10 B5 B6 61.2(2)
C1 B5 B9 107.4(3)
B4 B5 B9 60.3(2)
B10 B5 B9 60.0(2)
B6 B5 B9 108.5(3)
C1 B6 C2 61.40(17)
C1 B6 B5 59.0(2)
C2 B6 B5 107.3(3)
C1 B6 B11 108.2(3)
C2 B6 B11 59.08(18)
B5 B6 B11 106.7(3)
C1 B6 B10 106.3(3)
C2 B6 B10 105.7(3)
B5 B6 B10 59.2(2)
B11 B6 B10 59.0(2)
C2 B7 B12 106.3(3)
C2 B7 B11 58.97(18)
B12 B7 B11 60.0(2)
C2 B7 B8 106.6(2)
B12 B7 B8 60.4(2)
B11 B7 B8 108.2(3)
C2 B7 B3 58.18(17)
B12 B7 B3 108.2(3)
B11 B7 B3 106.6(2)
B8 B7 B3 60.7(2)
B4 B8 B7 107.4(3)
B4 B8 B12 106.8(3)
B7 B8 B12 59.7(2)
B4 B8 B9 59.7(2)
B7 B8 B9 107.1(3)
B12 B8 B9 59.2(2)
B4 B8 B3 59.3(2)
B7 B8 B3 60.2(2)
B12 B8 B3 107.2(3)
B9 B8 B3 106.9(3)
B12 B9 B4 107.4(3)
B12 B9 B5 108.2(3)
B4 B9 B5 59.0(2)
B12 B9 B10 61.0(2)
B4 B9 B10 106.9(3)
B5 B9 B10 59.6(2)
B12 B9 B8 60.1(2)
B4 B9 B8 59.5(2)
B5 B9 B8 107.2(3)
B10 B9 B8 108.6(3)
B11 B10 B5 108.0(3)
B11 B10 B9 107.5(3)
B5 B10 B9 60.3(2)
B11 B10 B12 59.6(2)
B5 B10 B12 107.4(3)
B9 B10 B12 59.2(2)
B11 B10 B6 60.0(2)
B5 B10 B6 59.7(2)
B9 B10 B6 107.5(3)
B12 B10 B6 107.1(3)
C2 B11 B10 106.6(2)
C2 B11 B12 106.1(2)
B10 B11 B12 61.0(2)
C2 B11 B7 58.95(18)
B10 B11 B7 108.6(3)
B12 B11 B7 59.7(2)
C2 B11 B6 58.18(18)
B10 B11 B6 61.0(2)
B12 B11 B6 108.8(3)
B7 B11 B6 106.9(2)
B9 B12 B7 108.5(3)
B9 B12 B11 107.7(3)
B7 B12 B11 60.3(2)
B9 B12 B8 60.7(2)
B7 B12 B8 59.9(2)
B11 B12 B8 108.0(3)
B9 B12 B10 59.8(2)
B7 B12 B10 107.7(3)
B11 B12 B10 59.4(2)
B8 B12 B10 108.0(3)

loop_
_geom_bond_atom_site_label_1
_geom_bond_atom_site_label_2
_geom_bond_distance
Nd1 N2 2.326(2)
Nd1 O1 2.5277(19)
Nd1 O2 2.588(2)
Nd1 C1 2.598(3)
Nd1 C12 2.711(3)
Nd1 C13 2.723(3)
Nd1 C11 2.764(2)
Nd1 C18 2.799(3)
Nd1 C19 2.803(3)
Nd1 Si2 3.1474(8)
Si2 N2 1.693(2)
Si2 C23 1.864(4)
Si2 C24 1.870(4)
Si1 N2 1.703(2)
Si1 C21 1.845(4)
Si1 C22 1.840(4)
N1 B1 1.402(4)
N1 C3 1.490(4)
N1 C6 1.487(4)
O1 C44 1.448(4)
O1 C41 1.462(4)
O2 C34 1.440(4)
O2 C31 1.450(4)
C1 B6 1.701(4)
C1 B5 1.708(5)
C1 B4 1.709(5)
C1 B3 1.713(5)
C1 C2 1.736(4)
C2 B1 1.607(4)
C2 B3 1.703(4)
C2 B6 1.699(4)
C2 B7 1.715(4)
C2 B11 1.716(4)
C3 C5 1.502(5)
C3 C4 1.510(6)
C6 C8 1.509(5)
C6 C7 1.543(5)
C11 C12 1.411(4)
C11 C18 1.440(4)
C11 B1 1.578(4)
C12 C13 1.411(4)
C13 C19 1.413(4)
C14 C15 1.350(5)
C14 C19 1.418(4)
C15 C16 1.402(5)
C16 C17 1.366(5)
C17 C18 1.411(4)
C18 C19 1.440(4)
C31 C32 1.460(6)
C32 C33 1.424(7)
C33 C34 1.449(6)
C41 C42 1.462(5)
C42 C43 1.440(6)
C43 C44 1.438(6)
B3 B4 1.760(6)
B3 B7 1.785(5)
B3 B8 1.795(5)
B4 B5 1.742(6)
B4 B9 1.766(5)
B4 B8 1.762(6)
B5 B10 1.759(5)
B5 B6 1.769(5)
B5 B9 1.772(6)
B6 B11 1.778(5)
B6 B10 1.795(5)
B7 B12 1.760(6)
B7 B11 1.769(5)
B7 B8 1.764(5)
B8 B12 1.774(6)
B8 B9 1.783(7)
B9 B12 1.757(6)
B9 B10 1.767(6)
B10 B11 1.759(5)
B10 B12 1.788(6)
B11 B12 1.764(5)
